data_4341019
loop_
_publ_author_name
'Ward, Matthew D.'
'Chan, Ian Y.'
'Leb\`egue, S\'ebastien'
'Ibers, James A.'

_publ_section_title
;
 The synthesis and characterization of four new uranium(IV)
 chlorophosphates: UCl&#x2084;(POCl&#x2083;),
 [U&#x2082;Cl&#x2089;][PCl&#x2084;], UCl&#x2083;(PO&#x2082;Cl&#x2082;),
 and U&#x2082;Cl&#x2088;(POCl&#x2083;).
;
_journal_issue 18
_journal_name_full 'Inorganic chemistry'
_journal_page_first 9969
_journal_page_last 9975
_journal_paper_doi 10.1021/ic501781h
_journal_volume 53
_journal_year 2014
_chemical_formula_moiety 'Cl7 O P U'
_chemical_formula_sum 'Cl7 O P U'
_chemical_formula_weight 533.15
_space_group_crystal_system monoclinic
_space_group_IT_number 14
_space_group_name_Hall '-P 2ybc'
_space_group_name_H-M_alt 'P 1 21/c 1'
_symmetry_space_group_name_Hall '-P 2ybc'
_symmetry_space_group_name_H-M 'P 1 21/c 1'
_audit_creation_method SHELXL-2013
_audit_update_record
;
2014-07-22 # Formatted by publCIF
;
_cell_angle_alpha 90
_cell_angle_beta 120.5202(12)
_cell_angle_gamma 90
_cell_formula_units_Z 4
_cell_length_a 8.9155(2)
_cell_length_b 8.4329(2)
_cell_length_c 17.1934(4)
_cell_measurement_reflns_used 8520
_cell_measurement_temperature 100(2)
_cell_measurement_theta_max 36.01
_cell_measurement_theta_min 2.65
_cell_volume 1113.56(5)
_computing_cell_refinement 'Bruker SAINT'
_computing_data_collection 'Bruker APEX2'
_computing_data_reduction 'Bruker SAINT'
_computing_molecular_graphics 'Crystalmaker (Palmer, 2009)'
_computing_publication_material 'SHELXL-2013 (Sheldrick, 2013)'
_computing_structure_refinement 'SHELXL-2013 (Sheldrick, 2013)'
_computing_structure_solution 'SHELXS-2013 (Sheldrick, 2013)'
_diffrn_ambient_temperature 100(2)
_diffrn_measured_fraction_theta_full 0.998
_diffrn_measured_fraction_theta_max 0.995
_diffrn_measurement_device_type 'Bruker APEX-II CCD'
_diffrn_measurement_method '\f and \w scans'
_diffrn_radiation_type MoK\a
_diffrn_radiation_wavelength 0.71073
_diffrn_reflns_av_R_equivalents 0.0660
_diffrn_reflns_av_unetI/netI 0.0471
_diffrn_reflns_Laue_measured_fraction_full 0.998
_diffrn_reflns_Laue_measured_fraction_max 0.995
_diffrn_reflns_limit_h_max 14
_diffrn_reflns_limit_h_min -14
_diffrn_reflns_limit_k_max 14
_diffrn_reflns_limit_k_min -6
_diffrn_reflns_limit_l_max 28
_diffrn_reflns_limit_l_min -28
_diffrn_reflns_number 29562
_diffrn_reflns_point_group_measured_fraction_full 0.998
_diffrn_reflns_point_group_measured_fraction_max 0.995
_diffrn_reflns_theta_full 25.242
_diffrn_reflns_theta_max 36.438
_diffrn_reflns_theta_min 2.779
_exptl_absorpt_coefficient_mu 16.340
_exptl_absorpt_correction_T_max 0.7667
_exptl_absorpt_correction_T_min 0.2076
_exptl_absorpt_correction_type numerical
_exptl_absorpt_process_details 'face indexed, SADABS (Sheldrick, 2008b)'
_exptl_crystal_colour Green
_exptl_crystal_density_diffrn 3.180
_exptl_crystal_description Plate
_exptl_crystal_F_000 936
_exptl_crystal_size_max 0.408
_exptl_crystal_size_mid 0.031
_exptl_crystal_size_min 0.021
_refine_diff_density_max 2.081
_refine_diff_density_min -1.458
_refine_diff_density_rms 0.327
_refine_ls_extinction_coef 0.00325(18)
_refine_ls_extinction_expression Fc^*^=kFc[1+0.001xFc^2^\l^3^/sin(2\q)]^-1/4^
_refine_ls_extinction_method SHELXL
_refine_ls_goodness_of_fit_ref 1.059
_refine_ls_hydrogen_treatment undef
_refine_ls_matrix_type full
_refine_ls_number_parameters 92
_refine_ls_number_reflns 5417
_refine_ls_number_restraints 0
_refine_ls_restrained_S_all 1.059
_refine_ls_R_factor_all 0.0428
_refine_ls_R_factor_gt 0.0297
_refine_ls_shift/su_max 0.002
_refine_ls_shift/su_mean 0.000
_refine_ls_structure_factor_coef Fsqd
_refine_ls_weighting_details 'w=1/[\s^2^(Fo^2^)+(0.0232P)^2^] where P=(1.0000Fo^2^+0.0000Fc^2^)'
_refine_ls_weighting_scheme calc
_refine_ls_wR_factor_gt 0.0594
_refine_ls_wR_factor_ref 0.0637
_reflns_Friedel_coverage 0.000
_reflns_number_gt 4460
_reflns_number_total 5417
_reflns_threshold_expression 'I > 2\s(I)'
_cod_data_source_file ic501781h_si_001.cif
_cod_data_source_block UCl4(POCl3)
_cod_depositor_comments 'Adding full bibliography for 4341019--4341022.cif.'
_cod_database_code 4341019
_shelx_space_group_comment
;
The symmetry employed for this shelxl refinement is uniquely defined
by the following loop, which should always be used as a source of
symmetry information in preference to the above space-group names.
They are only intended as comments.
;
_shelx_estimated_absorpt_t_min 0.057
_shelx_estimated_absorpt_t_max 0.725
_shelxl_version_number 2013-3

loop_
_space_group_symop_operation_xyz
'x, y, z'
'-x, y+1/2, -z+1/2'
'-x, -y, -z'
'x, -y-1/2, z-1/2'

loop_
_atom_site_label
_atom_site_type_symbol
_atom_site_fract_x
_atom_site_fract_y
_atom_site_fract_z
_atom_site_U_iso_or_equiv
_atom_site_adp_type
_atom_site_occupancy
_atom_site_site_symmetry_order
_atom_site_calc_flag
U1 U 0.58944(2) 0.21543(2) 0.27612(2) 0.00912(4) Uani 1 1 d
Cl1 Cl 0.08442(12) 0.30250(13) 0.27755(7) 0.02182(18) Uani 1 1 d
Cl2 Cl 0.18963(13) 0.41250(13) 0.47249(7) 0.0250(2) Uani 1 1 d
Cl3 Cl 0.21973(12) 0.05196(13) 0.43419(7) 0.0242(2) Uani 1 1 d
Cl4 Cl 0.29513(10) 0.02587(10) 0.20304(6) 0.01412(15) Uani 1 1 d
Cl5 Cl 0.30278(10) 0.40581(10) 0.17132(6) 0.01303(14) Uani 1 1 d
Cl6 Cl 0.56947(12) 0.25579(11) 0.41676(6) 0.01555(15) Uani 1 1 d
Cl7 Cl 0.62813(12) 0.18122(11) 0.14140(6) 0.01693(16) Uani 1 1 d
P1 P 0.07544(11) 0.24222(11) 0.38490(6) 0.01209(16) Uani 1 1 d
O1 O 0.1039(3) 0.7130(3) 0.13503(18) 0.0132(4) Uani 1 1 d

loop_
_atom_site_aniso_label
_atom_site_aniso_U_11
_atom_site_aniso_U_22
_atom_site_aniso_U_33
_atom_site_aniso_U_23
_atom_site_aniso_U_13
_atom_site_aniso_U_12
U1 0.00982(5) 0.00749(5) 0.01128(6) -0.00019(4) 0.00625(4) -0.00006(4)
Cl1 0.0191(4) 0.0297(5) 0.0203(4) 0.0050(4) 0.0126(3) 0.0001(4)
Cl2 0.0217(4) 0.0237(5) 0.0229(4) -0.0080(4) 0.0064(4) -0.0079(4)
Cl3 0.0179(4) 0.0208(4) 0.0328(5) 0.0085(4) 0.0120(4) 0.0085(3)
Cl4 0.0111(3) 0.0087(3) 0.0218(4) -0.0005(3) 0.0078(3) 0.0002(3)
Cl5 0.0120(3) 0.0087(3) 0.0160(3) 0.0002(3) 0.0054(3) -0.0001(2)
Cl6 0.0191(4) 0.0160(4) 0.0150(3) -0.0012(3) 0.0112(3) -0.0005(3)
Cl7 0.0191(4) 0.0205(4) 0.0140(3) -0.0021(3) 0.0105(3) -0.0009(3)
P1 0.0096(3) 0.0112(4) 0.0151(4) 0.0002(3) 0.0060(3) -0.0004(3)
O1 0.0125(10) 0.0117(11) 0.0153(11) -0.0003(9) 0.0070(9) 0.0006(9)

loop_
_atom_type_symbol
_atom_type_description
_atom_type_scat_dispersion_real
_atom_type_scat_dispersion_imag
_atom_type_scat_source
O O 0.0106 0.0060 'International Tables Vol C Tables 4.2.6.8 and 6.1.1.4'
P P 0.1023 0.0942 'International Tables Vol C Tables 4.2.6.8 and 6.1.1.4'
Cl Cl 0.1484 0.1585 'International Tables Vol C Tables 4.2.6.8 and 6.1.1.4'
U U -9.6767 9.6646 'International Tables Vol C Tables 4.2.6.8 and 6.1.1.4'

loop_
_geom_angle_atom_site_label_1
_geom_angle_atom_site_label_2
_geom_angle_atom_site_label_3
_geom_angle
_geom_angle_site_symmetry_1
_geom_angle_site_symmetry_3
O1 U1 Cl7 86.54(7) 2_645 .
O1 U1 Cl6 90.19(7) 2_645 .
Cl7 U1 Cl6 176.52(3) . .
O1 U1 Cl4 72.06(6) 2_645 2_655
Cl7 U1 Cl4 90.67(3) . 2_655
Cl6 U1 Cl4 87.20(3) . 2_655
O1 U1 Cl4 143.92(6) 2_645 .
Cl7 U1 Cl4 93.28(3) . .
Cl6 U1 Cl4 90.05(3) . .
Cl4 U1 Cl4 143.97(2) 2_655 .
O1 U1 Cl5 71.63(6) 2_645 2_645
Cl7 U1 Cl5 90.30(3) . 2_645
Cl6 U1 Cl5 89.78(3) . 2_645
Cl4 U1 Cl5 143.54(2) 2_655 2_645
Cl4 U1 Cl5 72.29(2) . 2_645
O1 U1 Cl5 143.97(6) 2_645 .
Cl7 U1 Cl5 88.87(3) . .
Cl6 U1 Cl5 93.10(3) . .
Cl4 U1 Cl5 72.29(2) 2_655 .
Cl4 U1 Cl5 72.00(2) . .
Cl5 U1 Cl5 144.17(2) 2_645 .
U1 Cl4 U1 106.42(3) 2_645 .
U1 Cl5 U1 106.34(3) 2_655 .
O1 P1 Cl2 112.40(12) 2_545 .
O1 P1 Cl1 112.52(12) 2_545 .
Cl2 P1 Cl1 106.37(6) . .
O1 P1 Cl3 111.09(12) 2_545 .
Cl2 P1 Cl3 107.34(6) . .
Cl1 P1 Cl3 106.77(6) . .
P1 O1 U1 155.72(17) 2 2_655

loop_
_geom_bond_atom_site_label_1
_geom_bond_atom_site_label_2
_geom_bond_distance
_geom_bond_site_symmetry_2
U1 O1 2.360(2) 2_645
U1 Cl7 2.5256(9) .
U1 Cl6 2.5361(9) .
U1 Cl4 2.7689(8) 2_655
U1 Cl4 2.7695(8) .
U1 Cl5 2.7705(8) 2_645
U1 Cl5 2.7711(8) .
Cl1 P1 1.9548(13) .
Cl2 P1 1.9517(14) .
Cl3 P1 1.9596(13) .
Cl4 U1 2.7689(8) 2_645
Cl5 U1 2.7704(8) 2_655
P1 O1 1.475(3) 2_545
O1 P1 1.475(3) 2
O1 U1 2.360(2) 2_655
